data_4515487
loop_
_publ_author_name
'Boyaala, Rabab'
'Touzani, Rachid'
'Roisnel, Thierry'
'Dorcet, Vincent'
'Caytan, Elsa'
'Jacquemin, Denis'
'Boixel, Julien'
'Guerchais, V\'eronique'
'Doucet, Henri'
'Soul\'e, Jean-Fran\,cois'

_publ_section_title
;
 Catalyst-Controlled Regiodivergent C--H Arylation Site of Fluorinated
 2-Arylpyridine Derivatives: Application to Luminescent Iridium(III)
 Complexes
;
_journal_issue 2
_journal_name_full 'ACS Catalysis'
_journal_page_first 1320
_journal_paper_doi 10.1021/acscatal.8b04553
_journal_volume 9
_journal_year 2018
_chemical_compound_source 'synthesis as described'
_chemical_formula_moiety 'C48 H30 F10 Ir N4, F6 P, C H2 Cl2'
_chemical_formula_sum 'C49 H32 Cl2 F16 Ir N4 P'
_chemical_formula_weight 1274.85
_space_group_crystal_system triclinic
_space_group_IT_number 2
_space_group_name_Hall '-P 1'
_space_group_name_H-M_alt 'P -1'
_atom_sites_solution_hydrogens geom
_cell_angle_alpha 81.314(5)
_cell_angle_beta 80.238(5)
_cell_angle_gamma 73.409(4)
_cell_formula_units_Z 2
_cell_length_a 11.7565(16)
_cell_length_b 12.8586(17)
_cell_length_c 18.657(3)
_cell_measurement_reflns_used 9729
_cell_measurement_temperature 150(2)
_cell_measurement_theta_max 27.55
_cell_measurement_theta_min 2.23
_cell_measurement_wavelength 0.71073
_cell_volume 2648.1(7)
_computing_cell_refinement 'APEX3 (Bruker, 2015); SAINT (Bruker, 2014)'
_computing_data_collection 'SAINT (Bruker, 2014)'
_computing_data_reduction 'SAINT (Bruker, 2014)'
_computing_molecular_graphics 'SXGRAPH (Farrugia, 1999), Mercury (CSD, 2016)'
_computing_publication_material 'CRYSCALC (T. Roisnel, local program, 2017)'
_computing_structure_refinement 'SHELXL-2017/1 (Sheldrick, 2017)'
_computing_structure_solution 'SHELXT (Sheldrick, 2015)'
_diffrn_ambient_temperature 150(2)
_diffrn_detector '(CMOS) PHOTON 100'
_diffrn_measured_fraction_theta_full 0.991
_diffrn_measured_fraction_theta_max 0.993
_diffrn_measurement_device_type 'D8 VENTURE Bruker AXS'
_diffrn_measurement_method 'rotation images'
_diffrn_radiation_monochromator 'multilayer monochromator'
_diffrn_radiation_probe x-ray
_diffrn_radiation_source 'Incoatec microfocus sealed tube'
_diffrn_radiation_type MoK\a
_diffrn_radiation_wavelength 0.71073
_diffrn_reflns_av_R_equivalents 0.0804
_diffrn_reflns_av_unetI/netI 0.0468
_diffrn_reflns_limit_h_max 15
_diffrn_reflns_limit_h_min -15
_diffrn_reflns_limit_k_max 16
_diffrn_reflns_limit_k_min -16
_diffrn_reflns_limit_l_max 24
_diffrn_reflns_limit_l_min -24
_diffrn_reflns_number 91491
_diffrn_reflns_theta_full 25.242
_diffrn_reflns_theta_max 27.482
_diffrn_reflns_theta_min 2.922
_exptl_absorpt_coefficient_mu 2.746
_exptl_absorpt_correction_T_max 0.803
_exptl_absorpt_correction_T_min 0.437
_exptl_absorpt_correction_type multi-scan
_exptl_absorpt_process_details
;
  [Sheldrick, G.M. (2014). SADABS Bruker AXS Inc., Madison, Wisconsin, USA]
;
_exptl_crystal_colour yellow
_exptl_crystal_density_diffrn 1.599
_exptl_crystal_description prism
_exptl_crystal_F_000 1248
_exptl_crystal_size_max 0.460
_exptl_crystal_size_mid 0.210
_exptl_crystal_size_min 0.080
_refine_diff_density_max 7.492
_refine_diff_density_min -4.062
_refine_diff_density_rms 0.268
_refine_ls_extinction_method none
_refine_ls_goodness_of_fit_ref 1.120
_refine_ls_hydrogen_treatment constr
_refine_ls_matrix_type full
_refine_ls_number_parameters 604
_refine_ls_number_reflns 12070
_refine_ls_number_restraints 0
_refine_ls_restrained_S_all 1.120
_refine_ls_R_factor_all 0.1042
_refine_ls_R_factor_gt 0.0852
_refine_ls_shift/su_max 0.005
_refine_ls_shift/su_mean 0.000
_refine_ls_structure_factor_coef Fsqd
_refine_ls_weighting_details 'w=1/[\s^2^(Fo^2^)+(0.0776P)^2^+75.0911P] where P=(Fo^2^+2Fc^2^)/3'
_refine_ls_weighting_scheme calc
_refine_ls_wR_factor_gt 0.2189
_refine_ls_wR_factor_ref 0.2363
_reflns_Friedel_coverage 0.000
_reflns_number_gt 10248
_reflns_number_total 12070
_reflns_threshold_expression >2sigma(I)
_cod_data_source_file cs8b04553_si_001.cif
_cod_data_source_block RB76_2
_cod_original_cell_volume 2648.1(6)
_cod_database_code 4515487

loop_
_space_group_symop_operation_xyz
'x, y, z'
'-x, -y, -z'

loop_
_atom_site_label
_atom_site_type_symbol
_atom_site_fract_x
_atom_site_fract_y
_atom_site_fract_z
_atom_site_U_iso_or_equiv
_atom_site_adp_type
_atom_site_occupancy
_atom_site_site_symmetry_order
_atom_site_calc_flag
_atom_site_refinement_flags_posn
_atom_site_refinement_flags_adp
_atom_site_refinement_flags_occupancy
_atom_site_disorder_assembly
_atom_site_disorder_group
Ir1 Ir 0.32197(4) 0.69342(3) 0.35496(2) 0.02462(14) Uani 1 1 d . . . . .
N1 N 0.1648(7) 0.8174(6) 0.3863(4) 0.0157(14) Uani 1 1 d . . . . .
N2 N 0.2272(6) 0.6079(6) 0.4403(4) 0.0152(14) Uani 1 1 d . . . . .
F1 F 0.5713(7) 0.9836(6) 0.2857(4) 0.0430(17) Uani 1 1 d . . . . .
F2 F 0.4478(9) 0.8851(8) 0.0868(4) 0.059(2) Uani 1 1 d . . . . .
F3 F 0.807(2) 1.2753(19) 0.0314(12) 0.094(4) Uani 0.599(13) 1 d . . P A 1
F4 F 0.684(2) 1.3002(19) -0.0461(12) 0.094(4) Uani 0.599(13) 1 d . . P A 1
F5 F 0.838(2) 1.178(2) -0.0581(13) 0.094(4) Uani 0.599(13) 1 d . . P A 1
F3B F 0.778(4) 1.191(3) -0.0815(19) 0.094(4) Uani 0.401(13) 1 d . . P A 2
F4B F 0.890(3) 1.180(3) -0.0076(18) 0.094(4) Uani 0.401(13) 1 d . . P A 2
F5B F 0.728(3) 1.318(3) -0.0030(19) 0.094(4) Uani 0.401(13) 1 d . . P A 2
F11 F 0.7539(5) 0.3991(5) 0.3696(4) 0.0333(14) Uani 1 1 d . . . . .
F12 F 0.5167(7) 0.3582(6) 0.2044(4) 0.0406(16) Uani 1 1 d . . . . .
F13 F 1.1125(9) -0.0018(10) 0.1850(7) 0.090(4) Uani 1 1 d . . . . .
F14 F 1.0098(9) 0.0252(9) 0.1008(5) 0.084(4) Uani 1 1 d . . . . .
F15 F 0.9815(11) -0.0856(8) 0.1940(8) 0.103(5) Uani 1 1 d . . . . .
C1 C 0.1368(9) 0.9214(8) 0.3578(6) 0.024(2) Uani 1 1 d . . . . .
H1 H 0.194195 0.945816 0.322153 0.029 Uiso 1 1 calc R U . . .
C2 C 0.0282(11) 0.9962(9) 0.3771(6) 0.032(2) Uani 1 1 d . . . . .
H2 H 0.012782 1.069610 0.355089 0.038 Uiso 1 1 calc R U . . .
C3 C -0.0571(9) 0.9628(8) 0.4287(6) 0.028(2) Uani 1 1 d . . . . .
C4 C -0.0288(8) 0.8560(8) 0.4615(6) 0.026(2) Uani 1 1 d . . . . .
H4 H -0.084475 0.831282 0.498356 0.031 Uiso 1 1 calc R U . . .
C5 C 0.0826(8) 0.7850(7) 0.4399(5) 0.0199(18) Uani 1 1 d . . . . .
C6 C 0.1200(8) 0.6686(7) 0.4724(5) 0.0187(17) Uani 1 1 d . . . . .
C7 C 0.0521(8) 0.6262(8) 0.5303(6) 0.0235(19) Uani 1 1 d . . . . .
H7 H -0.020917 0.671205 0.551762 0.028 Uiso 1 1 calc R U . . .
C8 C 0.0910(9) 0.5158(8) 0.5578(6) 0.026(2) Uani 1 1 d . . . . .
C9 C 0.1961(10) 0.4535(8) 0.5219(6) 0.026(2) Uani 1 1 d . . . . .
H9 H 0.223445 0.377668 0.536928 0.031 Uiso 1 1 calc R U . . .
C10 C 0.2612(8) 0.5020(7) 0.4642(5) 0.0213(18) Uani 1 1 d . . . . .
H10 H 0.333072 0.457965 0.440698 0.026 Uiso 1 1 calc R U . . .
C11 C -0.1778(11) 1.0405(10) 0.4489(7) 0.040(3) Uani 1 1 d . . . . .
H11A H -0.228129 1.048183 0.410526 0.061 Uiso 1 1 calc R U . . .
H11B H -0.167501 1.111934 0.453813 0.061 Uiso 1 1 calc R U . . .
H11C H -0.216328 1.011746 0.495428 0.061 Uiso 1 1 calc R U . . .
C12 C 0.0194(11) 0.4676(10) 0.6231(6) 0.036(3) Uani 1 1 d . . . . .
H12A H 0.035523 0.388911 0.621149 0.054 Uiso 1 1 calc R U . . .
H12B H -0.066226 0.502286 0.621946 0.054 Uiso 1 1 calc R U . . .
H12C H 0.042613 0.480479 0.668304 0.054 Uiso 1 1 calc R U . . .
N21 N 0.4088(6) 0.7505(6) 0.4212(4) 0.0160(14) Uani 1 1 d . . . . .
C22 C 0.4124(9) 0.7190(8) 0.4920(6) 0.027(2) Uani 1 1 d . . . . .
H22 H 0.372351 0.665531 0.514713 0.032 Uiso 1 1 calc R U . . .
C23 C 0.4709(10) 0.7599(9) 0.5340(6) 0.029(2) Uani 1 1 d . . . . .
H23 H 0.473293 0.734008 0.584311 0.035 Uiso 1 1 calc R U . . .
C24 C 0.5267(11) 0.8402(9) 0.5010(7) 0.033(2) Uani 1 1 d . . . . .
H24 H 0.566165 0.871600 0.528832 0.040 Uiso 1 1 calc R U . . .
C25 C 0.5240(10) 0.8736(9) 0.4275(6) 0.031(2) Uani 1 1 d . . . . .
H25 H 0.562921 0.927838 0.404642 0.037 Uiso 1 1 calc R U . . .
C26 C 0.4647(8) 0.8288(8) 0.3857(5) 0.0214(18) Uani 1 1 d . . . . .
C27 C 0.4606(8) 0.8513(7) 0.3079(5) 0.0210(18) Uani 1 1 d . . . . .
C28 C 0.3999(7) 0.7888(7) 0.2784(5) 0.0152(16) Uani 1 1 d . . . . .
C29 C 0.3949(10) 0.8051(9) 0.2040(6) 0.029(2) Uani 1 1 d . . . . .
H29 H 0.351919 0.766907 0.183761 0.035 Uiso 1 1 calc R U . . .
C30 C 0.4504(12) 0.8748(10) 0.1591(6) 0.034(2) Uani 1 1 d . . . . .
C31 C 0.5106(11) 0.9387(9) 0.1848(6) 0.031(2) Uani 1 1 d . . . . .
C32 C 0.5109(10) 0.9246(9) 0.2589(6) 0.030(2) Uani 1 1 d . . . . .
C33 C 0.5749(11) 1.0113(10) 0.1341(6) 0.034(2) Uani 1 1 d . . . . .
C34 C 0.5382(15) 1.1231(11) 0.1374(7) 0.050(4) Uani 1 1 d . . . . .
H34 H 0.471812 1.154257 0.171393 0.060 Uiso 1 1 calc R U . . .
C35 C 0.6004(16) 1.1890(11) 0.0901(7) 0.054(4) Uani 1 1 d . . . . .
H35 H 0.575074 1.265829 0.091556 0.064 Uiso 1 1 calc R U . . .
C36 C 0.6970(16) 1.1454(12) 0.0417(7) 0.051(4) Uani 1 1 d . . . . .
C37 C 0.7320(19) 1.0337(14) 0.0373(11) 0.079(7) Uani 1 1 d . . . . .
H37 H 0.796544 1.002822 0.002105 0.095 Uiso 1 1 calc R U . . .
C38 C 0.6726(14) 0.9688(12) 0.0844(9) 0.055(4) Uani 1 1 d . . . . .
H38 H 0.699047 0.891972 0.082945 0.066 Uiso 1 1 calc R U . . .
C39 C 0.7626(17) 1.2186(14) -0.0076(8) 0.060(4) Uani 1 1 d . . . . .
N41 N 0.2512(7) 0.6384(6) 0.2798(5) 0.0210(16) Uani 1 1 d . . . . .
C42 C 0.1469(11) 0.6866(10) 0.2559(6) 0.0328(11) Uani 1 1 d . . . . .
H42 H 0.097224 0.749558 0.277162 0.039 Uiso 1 1 calc R U . . .
C43 C 0.1074(11) 0.6501(10) 0.2022(6) 0.0328(11) Uani 1 1 d . . . . .
H43 H 0.031817 0.687324 0.186887 0.039 Uiso 1 1 calc R U . . .
C44 C 0.1783(11) 0.5584(10) 0.1701(6) 0.0328(11) Uani 1 1 d . . . . .
H44 H 0.152084 0.532200 0.132534 0.039 Uiso 1 1 calc R U . . .
C45 C 0.2862(11) 0.5065(10) 0.1934(6) 0.0328(11) Uani 1 1 d . . . . .
H45 H 0.334229 0.442776 0.172416 0.039 Uiso 1 1 calc R U . . .
C46 C 0.3292(11) 0.5458(10) 0.2490(6) 0.0328(11) Uani 1 1 d . . . . .
C47 C 0.4379(9) 0.5049(8) 0.2771(5) 0.0214(8) Uani 1 1 d . . . . .
C48 C 0.4608(9) 0.5635(8) 0.3289(5) 0.0214(8) Uani 1 1 d . . . . .
C49 C 0.5660(9) 0.5259(8) 0.3600(5) 0.0214(8) Uani 1 1 d . . . . .
H49 H 0.579369 0.563500 0.396508 0.026 Uiso 1 1 calc R U . . .
C50 C 0.6514(9) 0.4341(8) 0.3381(5) 0.0214(8) Uani 1 1 d . . . . .
C51 C 0.6391(9) 0.3741(8) 0.2862(5) 0.0214(8) Uani 1 1 d . . . . .
C52 C 0.5316(9) 0.4124(8) 0.2566(5) 0.0214(8) Uani 1 1 d . . . . .
C53 C 0.7331(10) 0.2777(9) 0.2613(6) 0.030(2) Uani 1 1 d . . . . .
C54 C 0.7063(10) 0.1797(9) 0.2559(7) 0.033(2) Uani 1 1 d . . . . .
H54 H 0.627235 0.173271 0.271873 0.039 Uiso 1 1 calc R U . . .
C55 C 0.7930(11) 0.0923(9) 0.2278(7) 0.037(3) Uani 1 1 d . . . . .
H55 H 0.772417 0.027809 0.222617 0.045 Uiso 1 1 calc R U . . .
C56 C 0.9118(11) 0.0994(9) 0.2069(7) 0.036(3) Uani 1 1 d . . . . .
C57 C 0.9397(12) 0.1961(12) 0.2146(8) 0.048(3) Uani 1 1 d . . . . .
H57 H 1.019446 0.201796 0.200376 0.057 Uiso 1 1 calc R U . . .
C58 C 0.8541(11) 0.2815(10) 0.2420(8) 0.041(3) Uani 1 1 d . . . . .
H58 H 0.875548 0.344984 0.248443 0.050 Uiso 1 1 calc R U . . .
C59 C 1.0010(13) 0.0120(12) 0.1705(8) 0.048(3) Uani 1 1 d . . . . .
C101 C 0.739(2) 0.674(2) 0.213(2) 0.127(12) Uani 1 1 d . . . . .
H10A H 0.667680 0.652347 0.240083 0.152 Uiso 1 1 calc R U . . .
H10B H 0.715350 0.719030 0.167508 0.152 Uiso 1 1 calc R U . . .
Cl1 Cl 0.8350(9) 0.5718(9) 0.1934(7) 0.167(4) Uani 1 1 d . . . . .
Cl2 Cl 0.7828(7) 0.7606(8) 0.2703(7) 0.173(4) Uani 1 1 d . . . . .
P1 P 0.2624(3) 1.2090(3) 0.33662(19) 0.0390(7) Uani 1 1 d . . . . .
F51 F 0.2823(14) 1.1328(15) 0.2760(8) 0.127(6) Uani 1 1 d . . . . .
F52 F 0.2885(13) 1.1009(11) 0.3919(9) 0.111(5) Uani 1 1 d . . . . .
F53 F 0.1234(7) 1.2160(9) 0.3481(6) 0.067(3) Uani 1 1 d . . . . .
F54 F 0.2407(9) 1.2717(13) 0.4056(9) 0.123(6) Uani 1 1 d . . . . .
F55 F 0.2399(18) 1.3127(18) 0.2870(16) 0.238(16) Uani 1 1 d . . . . .
F56 F 0.4005(9) 1.2026(12) 0.3288(7) 0.089(4) Uani 1 1 d . . . . .

loop_
_atom_site_aniso_label
_atom_site_aniso_U_11
_atom_site_aniso_U_22
_atom_site_aniso_U_33
_atom_site_aniso_U_23
_atom_site_aniso_U_13
_atom_site_aniso_U_12
Ir1 0.0234(2) 0.01769(19) 0.0337(2) -0.00678(14) 0.00268(14) -0.00862(14)
N1 0.019(4) 0.007(3) 0.017(3) -0.001(3) 0.003(3) 0.001(3)
N2 0.013(3) 0.007(3) 0.025(4) 0.003(3) -0.007(3) -0.002(3)
F1 0.056(4) 0.044(4) 0.045(4) -0.004(3) -0.003(3) -0.041(4)
F2 0.101(7) 0.073(6) 0.024(3) 0.006(3) -0.009(4) -0.063(6)
F3 0.114(11) 0.092(7) 0.085(9) 0.023(6) -0.004(6) -0.064(8)
F4 0.114(11) 0.092(7) 0.085(9) 0.023(6) -0.004(6) -0.064(8)
F5 0.114(11) 0.092(7) 0.085(9) 0.023(6) -0.004(6) -0.064(8)
F3B 0.114(11) 0.092(7) 0.085(9) 0.023(6) -0.004(6) -0.064(8)
F4B 0.114(11) 0.092(7) 0.085(9) 0.023(6) -0.004(6) -0.064(8)
F5B 0.114(11) 0.092(7) 0.085(9) 0.023(6) -0.004(6) -0.064(8)
F11 0.023(3) 0.032(3) 0.048(4) -0.014(3) -0.011(3) -0.003(3)
F12 0.048(4) 0.033(4) 0.042(4) -0.020(3) -0.013(3) -0.002(3)
F13 0.050(6) 0.097(9) 0.111(9) -0.049(7) -0.007(6) 0.018(6)
F14 0.070(6) 0.080(7) 0.061(6) -0.012(5) -0.012(5) 0.051(6)
F15 0.082(8) 0.031(5) 0.165(12) -0.016(6) 0.031(8) 0.009(5)
C1 0.030(5) 0.012(4) 0.031(5) -0.002(4) -0.001(4) -0.006(4)
C2 0.038(6) 0.017(5) 0.034(6) -0.004(4) -0.004(5) 0.003(4)
C3 0.021(5) 0.018(5) 0.042(6) -0.010(4) -0.002(4) 0.000(4)
C4 0.015(4) 0.022(5) 0.039(6) -0.006(4) 0.002(4) -0.002(4)
C5 0.019(4) 0.014(4) 0.022(4) -0.002(3) 0.001(3) -0.001(3)
C6 0.016(4) 0.010(4) 0.032(5) -0.004(3) -0.007(3) -0.004(3)
C7 0.016(4) 0.022(5) 0.033(5) -0.007(4) 0.001(4) -0.006(4)
C8 0.026(5) 0.023(5) 0.034(5) 0.001(4) -0.006(4) -0.016(4)
C9 0.039(6) 0.014(4) 0.031(5) -0.002(4) -0.008(4) -0.015(4)
C10 0.021(4) 0.010(4) 0.034(5) -0.004(3) -0.007(4) -0.001(3)
C11 0.029(6) 0.032(6) 0.052(7) -0.009(5) -0.005(5) 0.007(5)
C12 0.036(6) 0.040(6) 0.036(6) 0.002(5) -0.001(5) -0.022(5)
N21 0.014(3) 0.015(3) 0.020(4) -0.006(3) 0.000(3) -0.006(3)
C22 0.024(5) 0.017(4) 0.038(6) -0.009(4) 0.003(4) -0.005(4)
C23 0.030(5) 0.028(5) 0.033(5) -0.005(4) -0.004(4) -0.012(4)
C24 0.039(6) 0.024(5) 0.044(6) -0.010(5) -0.008(5) -0.015(5)
C25 0.034(6) 0.029(5) 0.036(6) -0.005(4) 0.000(4) -0.021(5)
C26 0.022(4) 0.016(4) 0.028(5) -0.002(3) -0.001(4) -0.009(4)
C27 0.015(4) 0.013(4) 0.034(5) -0.006(4) -0.001(4) -0.002(3)
C28 0.013(4) 0.009(4) 0.022(4) 0.000(3) -0.002(3) -0.003(3)
C29 0.031(5) 0.027(5) 0.032(5) -0.003(4) -0.002(4) -0.016(4)
C30 0.050(7) 0.030(6) 0.027(5) -0.004(4) -0.001(5) -0.020(5)
C31 0.039(6) 0.025(5) 0.036(6) -0.005(4) 0.004(5) -0.023(5)
C32 0.030(5) 0.023(5) 0.040(6) -0.010(4) 0.007(4) -0.014(4)
C33 0.044(6) 0.035(6) 0.025(5) -0.002(4) 0.007(5) -0.021(5)
C34 0.080(10) 0.033(6) 0.039(7) -0.006(5) 0.021(7) -0.032(7)
C35 0.097(12) 0.032(6) 0.034(6) -0.008(5) 0.019(7) -0.034(7)
C36 0.086(11) 0.042(7) 0.033(6) -0.001(5) 0.008(7) -0.039(8)
C37 0.094(14) 0.046(9) 0.085(12) -0.016(8) 0.055(11) -0.032(9)
C38 0.056(9) 0.036(7) 0.063(9) -0.003(6) 0.019(7) -0.014(6)
C39 0.077(11) 0.058(10) 0.039(8) 0.011(7) 0.006(7) -0.027(9)
N41 0.015(4) 0.016(4) 0.032(4) -0.002(3) -0.003(3) -0.004(3)
C42 0.040(3) 0.032(3) 0.031(2) -0.006(2) -0.002(2) -0.018(2)
C43 0.040(3) 0.032(3) 0.031(2) -0.006(2) -0.002(2) -0.018(2)
C44 0.040(3) 0.032(3) 0.031(2) -0.006(2) -0.002(2) -0.018(2)
C45 0.040(3) 0.032(3) 0.031(2) -0.006(2) -0.002(2) -0.018(2)
C46 0.040(3) 0.032(3) 0.031(2) -0.006(2) -0.002(2) -0.018(2)
C47 0.026(2) 0.0163(18) 0.0241(19) -0.0039(14) -0.0023(15) -0.0084(15)
C48 0.026(2) 0.0163(18) 0.0241(19) -0.0039(14) -0.0023(15) -0.0084(15)
C49 0.026(2) 0.0163(18) 0.0241(19) -0.0039(14) -0.0023(15) -0.0084(15)
C50 0.026(2) 0.0163(18) 0.0241(19) -0.0039(14) -0.0023(15) -0.0084(15)
C51 0.026(2) 0.0163(18) 0.0241(19) -0.0039(14) -0.0023(15) -0.0084(15)
C52 0.026(2) 0.0163(18) 0.0241(19) -0.0039(14) -0.0023(15) -0.0084(15)
C53 0.024(5) 0.029(5) 0.033(5) -0.009(4) 0.000(4) 0.000(4)
C54 0.022(5) 0.027(5) 0.046(6) -0.004(5) 0.001(4) -0.004(4)
C55 0.031(6) 0.023(5) 0.056(7) -0.009(5) -0.007(5) -0.002(4)
C56 0.036(6) 0.026(5) 0.040(6) -0.005(5) -0.005(5) 0.000(5)
C57 0.035(6) 0.044(7) 0.061(9) -0.011(6) 0.010(6) -0.013(6)
C58 0.029(6) 0.023(5) 0.070(9) -0.012(5) 0.004(5) -0.007(5)
C59 0.051(8) 0.041(7) 0.046(8) -0.004(6) -0.010(6) 0.002(6)
C101 0.068(14) 0.075(16) 0.23(4) 0.025(19) -0.027(18) -0.021(13)
Cl1 0.117(7) 0.154(9) 0.252(12) -0.063(8) -0.021(7) -0.053(6)
Cl2 0.064(4) 0.138(7) 0.292(13) -0.033(8) -0.032(6) 0.024(4)
P1 0.0309(15) 0.0383(17) 0.0495(18) -0.0141(14) 0.0088(13) -0.0152(13)
F51 0.109(11) 0.174(16) 0.094(9) -0.092(10) 0.014(8) -0.012(10)
F52 0.113(10) 0.077(8) 0.160(13) 0.038(8) -0.058(9) -0.054(8)
F53 0.028(4) 0.085(7) 0.100(7) -0.053(6) -0.004(4) -0.015(4)
F54 0.045(6) 0.160(13) 0.186(14) -0.142(12) 0.000(7) -0.010(7)
F55 0.149(16) 0.183(19) 0.39(3) 0.22(2) -0.15(2) -0.114(15)
F56 0.040(5) 0.130(11) 0.102(8) -0.031(7) 0.015(5) -0.037(6)

loop_
_atom_type_symbol
_atom_type_description
_atom_type_scat_dispersion_real
_atom_type_scat_dispersion_imag
_atom_type_scat_source
C C 0.0033 0.0016 'International Tables Vol C Tables 4.2.6.8 and 6.1.1.4'
H H 0.0000 0.0000 'International Tables Vol C Tables 4.2.6.8 and 6.1.1.4'
F F 0.0171 0.0103 'International Tables Vol C Tables 4.2.6.8 and 6.1.1.4'
N N 0.0061 0.0033 'International Tables Vol C Tables 4.2.6.8 and 6.1.1.4'
Ir Ir -1.4442 7.9887 'International Tables Vol C Tables 4.2.6.8 and 6.1.1.4'
Cl Cl 0.1484 0.1585 'International Tables Vol C Tables 4.2.6.8 and 6.1.1.4'
P P 0.1023 0.0942 'International Tables Vol C Tables 4.2.6.8 and 6.1.1.4'

loop_
_geom_angle_atom_site_label_1
_geom_angle_atom_site_label_2
_geom_angle_atom_site_label_3
_geom_angle
C28 Ir1 C48 88.9(4)
C28 Ir1 N41 93.2(3)
C48 Ir1 N41 80.9(4)
C28 Ir1 N21 81.2(3)
C48 Ir1 N21 95.7(3)
N41 Ir1 N21 173.5(3)
C28 Ir1 N1 96.7(3)
C48 Ir1 N1 173.7(3)
N41 Ir1 N1 96.0(3)
N21 Ir1 N1 87.9(3)
C28 Ir1 N2 173.9(3)
C48 Ir1 N2 97.0(3)
N41 Ir1 N2 89.2(3)
N21 Ir1 N2 96.8(3)
N1 Ir1 N2 77.5(3)
C1 N1 C5 117.1(8)
C1 N1 Ir1 126.9(6)
C5 N1 Ir1 116.0(5)
C10 N2 C6 117.5(8)
C10 N2 Ir1 126.5(6)
C6 N2 Ir1 116.0(6)
N1 C1 C2 123.8(9)
N1 C1 H1 118.1
C2 C1 H1 118.1
C3 C2 C1 119.3(10)
C3 C2 H2 120.3
C1 C2 H2 120.3
C2 C3 C4 118.3(9)
C2 C3 C11 120.9(10)
C4 C3 C11 120.8(10)
C3 C4 C5 119.4(9)
C3 C4 H4 120.3
C5 C4 H4 120.3
N1 C5 C4 122.0(8)
N1 C5 C6 115.3(8)
C4 C5 C6 122.7(8)
C7 C6 N2 122.6(8)
C7 C6 C5 122.4(8)
N2 C6 C5 115.1(8)
C6 C7 C8 119.7(9)
C6 C7 H7 120.1
C8 C7 H7 120.1
C9 C8 C7 117.1(9)
C9 C8 C12 122.1(10)
C7 C8 C12 120.8(10)
C10 C9 C8 120.1(9)
C10 C9 H9 120.0
C8 C9 H9 120.0
N2 C10 C9 122.8(9)
N2 C10 H10 118.6
C9 C10 H10 118.6
C3 C11 H11A 109.5
C3 C11 H11B 109.5
H11A C11 H11B 109.5
C3 C11 H11C 109.5
H11A C11 H11C 109.5
H11B C11 H11C 109.5
C8 C12 H12A 109.5
C8 C12 H12B 109.5
H12A C12 H12B 109.5
C8 C12 H12C 109.5
H12A C12 H12C 109.5
H12B C12 H12C 109.5
C22 N21 C26 120.6(8)
C22 N21 Ir1 125.3(6)
C26 N21 Ir1 114.1(6)
N21 C22 C23 123.2(9)
N21 C22 H22 118.4
C23 C22 H22 118.4
C22 C23 C24 118.2(10)
C22 C23 H23 120.9
C24 C23 H23 120.9
C25 C24 C23 119.3(10)
C25 C24 H24 120.3
C23 C24 H24 120.3
C24 C25 C26 121.0(9)
C24 C25 H25 119.5
C26 C25 H25 119.5
N21 C26 C25 117.6(9)
N21 C26 C27 115.3(8)
C25 C26 C27 126.9(9)
C32 C27 C28 117.3(9)
C32 C27 C26 127.4(9)
C28 C27 C26 115.3(8)
C29 C28 C27 118.1(8)
C29 C28 Ir1 128.1(7)
C27 C28 Ir1 113.7(6)
C30 C29 C28 121.3(10)
C30 C29 H29 119.3
C28 C29 H29 119.3
F2 C30 C29 119.6(11)
F2 C30 C31 117.2(10)
C29 C30 C31 123.1(11)
C32 C31 C30 114.8(9)
C32 C31 C33 123.1(10)
C30 C31 C33 122.1(10)
F1 C32 C31 116.4(9)
F1 C32 C27 118.2(10)
C31 C32 C27 125.3(10)
C34 C33 C38 119.0(11)
C34 C33 C31 120.0(10)
C38 C33 C31 121.1(11)
C33 C34 C35 118.9(12)
C33 C34 H34 120.6
C35 C34 H34 120.6
C36 C35 C34 121.3(13)
C36 C35 H35 119.3
C34 C35 H35 119.3
C35 C36 C37 119.7(12)
C35 C36 C39 119.8(13)
C37 C36 C39 120.5(14)
C38 C37 C36 119.1(14)
C38 C37 H37 120.5
C36 C37 H37 120.5
C37 C38 C33 122.0(14)
C37 C38 H38 119.0
C33 C38 H38 119.0
F5 C39 F3 112(2)
F5 C39 F4 101.4(18)
F3 C39 F4 102.8(18)
F5B C39 F4B 110(3)
F5B C39 F3B 114(2)
F4B C39 F3B 89(2)
F5B C39 C36 119(2)
F5 C39 C36 117.4(17)
F3 C39 C36 111.3(14)
F4 C39 C36 110.3(16)
F4B C39 C36 112.5(17)
F3B C39 C36 108.7(18)
C42 N41 C46 120.5(9)
C42 N41 Ir1 125.6(7)
C46 N41 Ir1 113.7(7)
N41 C42 C43 123.2(11)
N41 C42 H42 118.4
C43 C42 H42 118.4
C42 C43 C44 119.7(12)
C42 C43 H43 120.2
C44 C43 H43 120.2
C45 C44 C43 118.8(11)
C45 C44 H44 120.6
C43 C44 H44 120.6
C44 C45 C46 121.8(11)
C44 C45 H45 119.1
C46 C45 H45 119.1
C47 C46 N41 115.0(9)
C47 C46 C45 128.9(11)
N41 C46 C45 116.1(10)
C46 C47 C48 117.3(9)
C46 C47 C52 126.7(9)
C48 C47 C52 115.9(9)
C49 C48 C47 120.2(9)
C49 C48 Ir1 126.7(7)
C47 C48 Ir1 113.0(7)
C50 C49 C48 120.2(9)
C50 C49 H49 119.9
C48 C49 H49 119.9
F11 C50 C51 117.3(8)
F11 C50 C49 118.8(9)
C51 C50 C49 123.8(9)
C50 C51 C52 114.9(9)
C50 C51 C53 123.4(9)
C52 C51 C53 121.7(9)
F12 C52 C51 117.1(8)
F12 C52 C47 118.0(9)
C51 C52 C47 124.9(9)
C54 C53 C58 117.7(10)
C54 C53 C51 121.5(10)
C58 C53 C51 120.8(10)
C55 C54 C53 121.3(10)
C55 C54 H54 119.4
C53 C54 H54 119.4
C54 C55 C56 119.8(11)
C54 C55 H55 120.1
C56 C55 H55 120.1
C57 C56 C55 119.0(11)
C57 C56 C59 120.6(12)
C55 C56 C59 120.0(12)
C58 C57 C56 120.7(12)
C58 C57 H57 119.6
C56 C57 H57 119.6
C57 C58 C53 121.3(12)
C57 C58 H58 119.3
C53 C58 H58 119.3
F14 C59 F15 108.5(14)
F14 C59 F13 104.5(13)
F15 C59 F13 102.7(13)
F14 C59 C56 114.6(11)
F15 C59 C56 111.9(12)
F13 C59 C56 113.6(13)
Cl1 C101 Cl2 115.3(17)
Cl1 C101 H10A 108.4
Cl2 C101 H10A 108.4
Cl1 C101 H10B 108.4
Cl2 C101 H10B 108.4
H10A C101 H10B 107.5
F55 P1 F51 95.8(15)
F55 P1 F54 91.9(16)
F51 P1 F54 172.0(10)
F55 P1 F56 91.1(9)
F51 P1 F56 92.7(8)
F54 P1 F56 89.1(6)
F55 P1 F53 90.0(8)
F51 P1 F53 89.4(7)
F54 P1 F53 88.6(5)
F56 P1 F53 177.5(6)
F55 P1 F52 177.5(13)
F51 P1 F52 86.4(10)
F54 P1 F52 85.9(10)
F56 P1 F52 87.6(7)
F53 P1 F52 91.2(7)

loop_
_geom_bond_atom_site_label_1
_geom_bond_atom_site_label_2
_geom_bond_distance
Ir1 C28 2.012(8)
Ir1 C48 2.028(10)
Ir1 N41 2.046(8)
Ir1 N21 2.058(8)
Ir1 N1 2.128(7)
Ir1 N2 2.134(7)
N1 C1 1.331(11)
N1 C5 1.373(11)
N2 C10 1.333(11)
N2 C6 1.371(11)
F1 C32 1.370(13)
F2 C30 1.340(13)
F3 C39 1.36(3)
F4 C39 1.38(3)
F5 C39 1.24(3)
F3B C39 1.44(4)
F4B C39 1.44(4)
F5B C39 1.23(4)
F11 C50 1.362(11)
F12 C52 1.340(11)
F13 C59 1.340(18)
F14 C59 1.275(16)
F15 C59 1.335(18)
C1 C2 1.390(14)
C1 H1 0.9500
C2 C3 1.382(16)
C2 H2 0.9500
C3 C4 1.388(14)
C3 C11 1.509(14)
C4 C5 1.400(13)
C4 H4 0.9500
C5 C6 1.498(12)
C6 C7 1.370(13)
C7 C8 1.405(14)
C7 H7 0.9500
C8 C9 1.391(15)
C8 C12 1.516(14)
C9 C10 1.387(14)
C9 H9 0.9500
C10 H10 0.9500
C11 H11A 0.9800
C11 H11B 0.9800
C11 H11C 0.9800
C12 H12A 0.9800
C12 H12B 0.9800
C12 H12C 0.9800
N21 C22 1.326(13)
N21 C26 1.383(11)
C22 C23 1.370(15)
C22 H22 0.9500
C23 C24 1.390(15)
C23 H23 0.9500
C24 C25 1.376(16)
C24 H24 0.9500
C25 C26 1.406(14)
C25 H25 0.9500
C26 C27 1.444(14)
C27 C32 1.396(14)
C27 C28 1.432(13)
C28 C29 1.381(14)
C29 C30 1.361(15)
C29 H29 0.9500
C30 C31 1.403(16)
C31 C32 1.367(16)
C31 C33 1.494(14)
C33 C34 1.385(18)
C33 C38 1.382(18)
C34 C35 1.394(17)
C34 H34 0.9500
C35 C36 1.36(2)
C35 H35 0.9500
C36 C37 1.39(2)
C36 C39 1.496(19)
C37 C38 1.363(19)
C37 H37 0.9500
C38 H38 0.9500
N41 C42 1.324(14)
N41 C46 1.413(14)
C42 C43 1.365(16)
C42 H42 0.9500
C43 C44 1.388(16)
C43 H43 0.9500
C44 C45 1.364(17)
C44 H44 0.9500
C45 C46 1.438(16)
C45 H45 0.9500
C46 C47 1.394(16)
C47 C48 1.414(13)
C47 C52 1.421(13)
C48 C49 1.384(14)
C49 C50 1.377(13)
C49 H49 0.9500
C50 C51 1.375(13)
C51 C52 1.395(14)
C51 C53 1.480(14)
C53 C54 1.404(16)
C53 C58 1.419(16)
C54 C55 1.385(15)
C54 H54 0.9500
C55 C56 1.410(17)
C55 H55 0.9500
C56 C57 1.406(19)
C56 C59 1.464(17)
C57 C58 1.358(17)
C57 H57 0.9500
C58 H58 0.9500
C101 Cl1 1.52(3)
C101 Cl2 1.87(3)
C101 H10A 0.9900
C101 H10B 0.9900
P1 F55 1.487(14)
P1 F51 1.553(12)
P1 F54 1.567(11)
P1 F56 1.585(10)
P1 F53 1.589(8)
P1 F52 1.588(12)

loop_
_geom_torsion_atom_site_label_1
_geom_torsion_atom_site_label_2
_geom_torsion_atom_site_label_3
_geom_torsion_atom_site_label_4
_geom_torsion
C5 N1 C1 C2 -2.7(15)
Ir1 N1 C1 C2 175.0(8)
N1 C1 C2 C3 -0.1(18)
C1 C2 C3 C4 2.5(17)
C1 C2 C3 C11 -177.5(11)
C2 C3 C4 C5 -2.0(17)
C11 C3 C4 C5 177.9(10)
C1 N1 C5 C4 3.2(14)
Ir1 N1 C5 C4 -174.8(8)
C1 N1 C5 C6 -177.7(9)
Ir1 N1 C5 C6 4.3(11)
C3 C4 C5 N1 -0.8(16)
C3 C4 C5 C6 -179.9(10)
C10 N2 C6 C7 4.3(14)
Ir1 N2 C6 C7 -176.6(7)
C10 N2 C6 C5 -176.0(8)
Ir1 N2 C6 C5 3.0(10)
N1 C5 C6 C7 174.8(9)
C4 C5 C6 C7 -6.1(15)
N1 C5 C6 N2 -4.9(12)
C4 C5 C6 N2 174.3(9)
N2 C6 C7 C8 -1.3(15)
C5 C6 C7 C8 179.0(9)
C6 C7 C8 C9 -2.6(15)
C6 C7 C8 C12 178.3(10)
C7 C8 C9 C10 3.4(15)
C12 C8 C9 C10 -177.5(10)
C6 N2 C10 C9 -3.4(14)
Ir1 N2 C10 C9 177.6(7)
C8 C9 C10 N2 -0.4(16)
C26 N21 C22 C23 -0.6(14)
Ir1 N21 C22 C23 -179.6(8)
N21 C22 C23 C24 1.7(16)
C22 C23 C24 C25 -1.7(17)
C23 C24 C25 C26 0.8(17)
C22 N21 C26 C25 -0.4(13)
Ir1 N21 C26 C25 178.7(7)
C22 N21 C26 C27 176.4(8)
Ir1 N21 C26 C27 -4.5(10)
C24 C25 C26 N21 0.3(16)
C24 C25 C26 C27 -176.1(10)
N21 C26 C27 C32 -178.9(9)
C25 C26 C27 C32 -2.5(16)
N21 C26 C27 C28 -0.4(12)
C25 C26 C27 C28 176.1(10)
C32 C27 C28 C29 -0.1(13)
C26 C27 C28 C29 -178.8(9)
C32 C27 C28 Ir1 -176.2(7)
C26 C27 C28 Ir1 5.1(10)
C27 C28 C29 C30 2.9(15)
Ir1 C28 C29 C30 178.3(9)
C28 C29 C30 F2 177.2(11)
C28 C29 C30 C31 -3.3(19)
F2 C30 C31 C32 -179.7(11)
C29 C30 C31 C32 0.8(18)
F2 C30 C31 C33 -3.0(18)
C29 C30 C31 C33 177.5(12)
C30 C31 C32 F1 178.5(10)
C33 C31 C32 F1 1.8(17)
C30 C31 C32 C27 2.1(17)
C33 C31 C32 C27 -174.5(11)
C28 C27 C32 F1 -178.7(8)
C26 C27 C32 F1 -0.2(16)
C28 C27 C32 C31 -2.5(16)
C26 C27 C32 C31 176.0(10)
C32 C31 C33 C34 -65.9(18)
C30 C31 C33 C34 117.6(15)
C32 C31 C33 C38 112.9(16)
C30 C31 C33 C38 -63.6(19)
C38 C33 C34 C35 1(2)
C31 C33 C34 C35 179.3(14)
C33 C34 C35 C36 -1(3)
C34 C35 C36 C37 2(3)
C34 C35 C36 C39 -179.2(16)
C35 C36 C37 C38 -3(3)
C39 C36 C37 C38 178.2(19)
C36 C37 C38 C33 3(3)
C34 C33 C38 C37 -2(3)
C31 C33 C38 C37 179.6(18)
C35 C36 C39 F5B 0(3)
C37 C36 C39 F5B 179(3)
C35 C36 C39 F5 -169(2)
C37 C36 C39 F5 9(3)
C35 C36 C39 F3 60(2)
C37 C36 C39 F3 -122(2)
C35 C36 C39 F4 -54(2)
C37 C36 C39 F4 125(2)
C35 C36 C39 F4B 131(2)
C37 C36 C39 F4B -50(3)
C35 C36 C39 F3B -131(2)
C37 C36 C39 F3B 47(3)
C46 N41 C42 C43 1.2(16)
Ir1 N41 C42 C43 175.6(8)
N41 C42 C43 C44 -0.1(17)
C42 C43 C44 C45 0.2(17)
C43 C44 C45 C46 -1.4(17)
C42 N41 C46 C47 177.8(9)
Ir1 N41 C46 C47 2.7(11)
C42 N41 C46 C45 -2.2(14)
Ir1 N41 C46 C45 -177.3(7)
C44 C45 C46 C47 -177.7(11)
C44 C45 C46 N41 2.3(16)
N41 C46 C47 C48 -3.8(14)
C45 C46 C47 C48 176.2(10)
N41 C46 C47 C52 179.3(9)
C45 C46 C47 C52 -0.6(18)
C46 C47 C48 C49 178.6(9)
C52 C47 C48 C49 -4.2(13)
C46 C47 C48 Ir1 3.0(11)
C52 C47 C48 Ir1 -179.8(7)
C47 C48 C49 C50 3.0(14)
Ir1 C48 C49 C50 178.0(7)
C48 C49 C50 F11 179.9(8)
C48 C49 C50 C51 -0.6(15)
F11 C50 C51 C52 179.0(8)
C49 C50 C51 C52 -0.5(14)
F11 C50 C51 C53 -2.7(14)
C49 C50 C51 C53 177.9(9)
C50 C51 C52 F12 178.4(8)
C53 C51 C52 F12 0.1(14)
C50 C51 C52 C47 -0.9(14)
C53 C51 C52 C47 -179.3(9)
C46 C47 C52 F12 0.8(15)
C48 C47 C52 F12 -176.1(8)
C46 C47 C52 C51 -179.9(10)
C48 C47 C52 C51 3.2(14)
C50 C51 C53 C54 132.6(12)
C52 C51 C53 C54 -49.1(15)
C50 C51 C53 C58 -47.4(16)
C52 C51 C53 C58 130.9(12)
C58 C53 C54 C55 -4.6(18)
C51 C53 C54 C55 175.4(11)
C53 C54 C55 C56 2.7(19)
C54 C55 C56 C57 -0.5(19)
C54 C55 C56 C59 -173.9(12)
C55 C56 C57 C58 0(2)
C59 C56 C57 C58 173.7(13)
C56 C57 C58 C53 -2(2)
C54 C53 C58 C57 4(2)
C51 C53 C58 C57 -175.6(12)
C57 C56 C59 F14 -82.5(19)
C55 C56 C59 F14 90.8(17)
C57 C56 C59 F15 153.4(15)
C55 C56 C59 F15 -33.3(19)
C57 C56 C59 F13 37.7(19)
C55 C56 C59 F13 -149.1(13)
